data_7122919
loop_
_publ_author_name
'Carreras, Lucas'
'Benet-Buchholz, Jordi'
'Franconetti, Antonio'
'Frontera, Antonio'
'van Leeuwen, Piet W.N.M.'
'Vidal-Ferran, Anton'

_publ_section_title
;
 Halogen Bonding Effects on the Outcome of Reactions at Metal Centres
;
_journal_name_full 'Chemical Communications'
_journal_paper_doi 10.1039/C8CC08884E
_journal_year 2019
_chemical_formula_sum 'C39 H35 N2 O2 P2 Rh'
_chemical_formula_weight 728.54
_space_group_IT_number 61
_space_group_name_Hall '-P 2ac 2ab'
_symmetry_cell_setting orthorhombic
_symmetry_space_group_name_Hall '-P 2ac 2ab'
_symmetry_space_group_name_H-M 'P b c a'
_atom_sites_solution_hydrogens geom
_audit_creation_method SHELXL-2014/7
_audit_update_record
;
2018-10-22 deposited with the CCDC.
2019-01-31 downloaded from the CCDC.
;
_cell_angle_alpha 90
_cell_angle_beta 90
_cell_angle_gamma 90
_cell_formula_units_Z 8
_cell_length_a 14.2279(14)
_cell_length_b 21.336(2)
_cell_length_c 21.634(2)
_cell_measurement_reflns_used 9822
_cell_measurement_temperature 100(2)
_cell_measurement_theta_max 31.46
_cell_measurement_theta_min 2.37
_cell_volume 6567.4(11)
_computing_cell_refinement 'Bruker APEX3 v2015.9-0'
_computing_data_collection 'Bruker APEX3 v2015.9-0'
_computing_data_reduction 'Bruker SAINT V8.35A'
_computing_molecular_graphics
;
 SHELXle: C.B. Huebschle, G.M. Sheldrick & B. Dittrich
 J.Appl.Cryst. (2011) 44, 1281-1284.
;
_computing_publication_material 'XCIF, SHELXL-2014/7 (Sheldrick, 2014)'
_computing_structure_refinement 'SHELXL-2014/7 (Sheldrick, 2014)'
_computing_structure_solution 'SHELXT V2014/4 (Sheldrick 2014)'
_diffrn_ambient_temperature 100(2)
_diffrn_detector_area_resol_mean 512
_diffrn_detector_type '4K CCD area detector APEX II'
_diffrn_measured_fraction_theta_full 1.000
_diffrn_measured_fraction_theta_max 0.999
_diffrn_measurement_device_type 'APEX DUO Kappa 4-axis goniometer'
_diffrn_measurement_method
;
 Fullsphere data collection, phi and omega scans
;
_diffrn_measurement_specimen_support 'magnetic support with MicroMount'
_diffrn_radiation_monochromator 'Quazar MX Multilayer Optics'
_diffrn_radiation_type MoK\a
_diffrn_radiation_wavelength 0.71073
_diffrn_reflns_av_R_equivalents 0.0498
_diffrn_reflns_av_unetI/netI 0.0230
_diffrn_reflns_Laue_measured_fraction_full 1.000
_diffrn_reflns_Laue_measured_fraction_max 0.999
_diffrn_reflns_limit_h_max 20
_diffrn_reflns_limit_h_min -20
_diffrn_reflns_limit_k_max 31
_diffrn_reflns_limit_k_min -26
_diffrn_reflns_limit_l_max 31
_diffrn_reflns_limit_l_min -31
_diffrn_reflns_number 144269
_diffrn_reflns_point_group_measured_fraction_full 1.000
_diffrn_reflns_point_group_measured_fraction_max 0.999
_diffrn_reflns_theta_full 25.242
_diffrn_reflns_theta_max 31.543
_diffrn_reflns_theta_min 1.909
_diffrn_source 'Microfocus source E025 IuS'
_diffrn_source_current 0.6
_diffrn_source_power 50
_diffrn_source_size '0.2 mm x 0.2 mm fine focus'
_diffrn_source_type 'Bruker APEX DUO'
_exptl_absorpt_coefficient_mu 0.656
_exptl_absorpt_correction_T_max 0.937
_exptl_absorpt_correction_T_min 0.891
_exptl_absorpt_correction_type multi-scan
_exptl_absorpt_process_details
; 
 SADABS Version 2008/1 Bruker-Nonius
 Blessing, Acta Cryst. (1995) A51 33-38
;
_exptl_crystal_colour orange
_exptl_crystal_density_diffrn 1.474
_exptl_crystal_description NEEDLE
_exptl_crystal_F_000 2992
_exptl_crystal_size_max 0.25
_exptl_crystal_size_mid 0.15
_exptl_crystal_size_min 0.10
_refine_diff_density_max 0.776
_refine_diff_density_min -0.460
_refine_diff_density_rms 0.083
_refine_ls_extinction_method none
_refine_ls_goodness_of_fit_ref 1.045
_refine_ls_hydrogen_treatment constr
_refine_ls_matrix_type full
_refine_ls_number_parameters 417
_refine_ls_number_reflns 10963
_refine_ls_number_restraints 0
_refine_ls_restrained_S_all 1.045
_refine_ls_R_factor_all 0.0471
_refine_ls_R_factor_gt 0.0312
_refine_ls_shift/su_max 0.003
_refine_ls_shift/su_mean 0.000
_refine_ls_structure_factor_coef Fsqd
_refine_ls_weighting_details 'w=1/[\s^2^(Fo^2^)+(0.0319P)^2^+7.6390P] where P=(Fo^2^+2Fc^2^)/3'
_refine_ls_weighting_scheme calc
_refine_ls_wR_factor_gt 0.0730
_refine_ls_wR_factor_ref 0.0819
_reflns_Friedel_coverage 0.000
_reflns_number_gt 8766
_reflns_number_total 10963
_reflns_threshold_expression 'I > 2\s(I)'
_cod_data_source_file c8cc08884e2.cif
_cod_data_source_block mo_LCAR1069c_0m
_cod_depositor_comments
;
The following automatic conversions were performed:

'_symmetry_cell_setting' value 'Orthorhombic' changed to
'orthorhombic' according to
/home/data/users/saulius/crontab/automatic-downloads/rss-feeds/RSC/lib/dictionaries/cif_core.dic
dictionary named 'cif_core.dic' version 2.4.2 from 2011-04-26.

'_exptl_absorpt_correction_type' value 'Multi-scan' changed to
'multi-scan' according to
/home/data/users/saulius/crontab/automatic-downloads/rss-feeds/RSC/lib/dictionaries/cif_core.dic
dictionary named 'cif_core.dic' version 2.4.2 from 2011-04-26.

Automatic conversion script
Id: cif_fix_values 4973 2017-02-22 13:04:09Z antanas 
;
_cod_original_sg_symbol_H-M Pbca
_cod_database_code 7122919
_shelx_shelxl_version_number 2014/7
_shelx_space_group_comment
;
The symmetry employed for this shelxl refinement is uniquely defined
by the following loop, which should always be used as a source of
symmetry information in preference to the above space-group names.
They are only intended as comments.
;
_shelx_estimated_absorpt_t_min 0.853
_shelx_estimated_absorpt_t_max 0.937

loop_
_space_group_symop_operation_xyz
'x, y, z'
'-x+1/2, -y, z+1/2'
'-x, y+1/2, -z+1/2'
'x+1/2, -y+1/2, -z'
'-x, -y, -z'
'x-1/2, y, -z-1/2'
'x, -y-1/2, z-1/2'
'-x-1/2, y-1/2, z'

loop_
_atom_site_label
_atom_site_type_symbol
_atom_site_fract_x
_atom_site_fract_y
_atom_site_fract_z
_atom_site_U_iso_or_equiv
_atom_site_adp_type
_atom_site_occupancy
_atom_site_site_symmetry_order
_atom_site_calc_flag
_atom_site_refinement_flags_posn
_atom_site_refinement_flags_adp
Rh1 Rh 0.67258(2) 0.60072(2) 0.47828(2) 0.01468(4) Uani 1 1 d . .
N1 N 0.71675(19) 0.76634(11) 0.33894(11) 0.0523(6) Uani 1 1 d . .
P1 P 0.80805(3) 0.60923(2) 0.42835(2) 0.01397(8) Uani 1 1 d . .
P2 P 0.72070(3) 0.61004(2) 0.57502(2) 0.01651(9) Uani 1 1 d . .
N2 N 0.47798(14) 0.59593(11) 0.67633(8) 0.0376(5) Uani 1 1 d . .
O1 O 0.61747(9) 0.59158(6) 0.38991(5) 0.0182(2) Uani 1 1 d . .
O2 O 0.53869(10) 0.59361(7) 0.51245(6) 0.0246(3) Uani 1 1 d . .
C1 C 0.53164(13) 0.58145(9) 0.37660(8) 0.0190(3) Uani 1 1 d . .
C2 C 0.51146(15) 0.57599(12) 0.30814(9) 0.0315(5) Uani 1 1 d . .
H2A H 0.5348 0.6134 0.2868 0.047 Uiso 1 1 calc R U
H2B H 0.4435 0.5723 0.3017 0.047 Uiso 1 1 calc R U
H2C H 0.5430 0.5388 0.2916 0.047 Uiso 1 1 calc R U
C3 C 0.45767(13) 0.57578(9) 0.41809(9) 0.0228(4) Uani 1 1 d . .
H3 H 0.3975 0.5664 0.4015 0.027 Uiso 1 1 calc R U
C4 C 0.46420(13) 0.58276(9) 0.48225(8) 0.0216(3) Uani 1 1 d . .
C5 C 0.37650(16) 0.57621(13) 0.52046(10) 0.0357(5) Uani 1 1 d . .
H5A H 0.3232 0.5943 0.4980 0.054 Uiso 1 1 calc R U
H5B H 0.3847 0.5984 0.5598 0.054 Uiso 1 1 calc R U
H5C H 0.3644 0.5317 0.5285 0.054 Uiso 1 1 calc R U
C6 C 0.79117(12) 0.66804(8) 0.36716(8) 0.0174(3) Uani 1 1 d . .
C7 C 0.73764(18) 0.72050(11) 0.38129(10) 0.0370(5) Uani 1 1 d . .
H7 H 0.7144 0.7249 0.4222 0.044 Uiso 1 1 calc R U
C9 C 0.74929(17) 0.75857(11) 0.28030(11) 0.0352(5) Uani 1 1 d . .
H9 H 0.7359 0.7898 0.2503 0.042 Uiso 1 1 calc R U
C10 C 0.80040(19) 0.70756(11) 0.26328(9) 0.0361(5) Uani 1 1 d . .
H10 H 0.8211 0.7032 0.2218 0.043 Uiso 1 1 calc R U
C11 C 0.82238(16) 0.66164(10) 0.30699(9) 0.0283(4) Uani 1 1 d . .
H11 H 0.8586 0.6262 0.2954 0.034 Uiso 1 1 calc R U
C12 C 0.84245(12) 0.53912(8) 0.38427(7) 0.0152(3) Uani 1 1 d . .
C13 C 0.77640(12) 0.49201(8) 0.37401(8) 0.0179(3) Uani 1 1 d . .
H13 H 0.7149 0.4963 0.3906 0.021 Uiso 1 1 calc R U
C14 C 0.79873(13) 0.43908(8) 0.34020(8) 0.0201(3) Uani 1 1 d . .
H14 H 0.7531 0.4072 0.3341 0.024 Uiso 1 1 calc R U
C15 C 0.88714(14) 0.43282(9) 0.31550(8) 0.0225(4) Uani 1 1 d . .
H15 H 0.9025 0.3965 0.2922 0.027 Uiso 1 1 calc R U
C16 C 0.95407(14) 0.47904(9) 0.32435(8) 0.0218(4) Uani 1 1 d . .
H16 H 1.0149 0.4746 0.3068 0.026 Uiso 1 1 calc R U
C17 C 0.93227(13) 0.53176(9) 0.35885(8) 0.0202(3) Uani 1 1 d . .
H17 H 0.9786 0.5631 0.3653 0.024 Uiso 1 1 calc R U
C18 C 0.92087(12) 0.63124(8) 0.46268(8) 0.0174(3) Uani 1 1 d . .
C19 C 0.95949(15) 0.69082(10) 0.45715(10) 0.0284(4) Uani 1 1 d . .
H19 H 0.9280 0.7217 0.4333 0.034 Uiso 1 1 calc R U
C21 C 1.09010(14) 0.66127(11) 0.52015(10) 0.0290(4) Uani 1 1 d . .
H21 H 1.1483 0.6714 0.5392 0.035 Uiso 1 1 calc R U
C20 C 1.04377(16) 0.70569(11) 0.48622(11) 0.0336(5) Uani 1 1 d . .
H20 H 1.0692 0.7467 0.4825 0.040 Uiso 1 1 calc R U
C22 C 1.05308(13) 0.60184(10) 0.52696(8) 0.0221(3) Uani 1 1 d . .
H22 H 1.0854 0.5712 0.5507 0.027 Uiso 1 1 calc R U
C23 C 0.96866(13) 0.58742(9) 0.49889(8) 0.0186(3) Uani 1 1 d . .
H23 H 0.9425 0.5468 0.5043 0.022 Uiso 1 1 calc R U
C24 C 0.80742(14) 0.66961(9) 0.59431(8) 0.0206(3) Uani 1 1 d . .
C25 C 0.79500(18) 0.72959(11) 0.56915(10) 0.0346(5) Uani 1 1 d . .
H25 H 0.7426 0.7374 0.5430 0.042 Uiso 1 1 calc R U
C27 C 0.93586(18) 0.76497(11) 0.61810(11) 0.0370(5) Uani 1 1 d . .
H27 H 0.9804 0.7973 0.6255 0.044 Uiso 1 1 calc R U
C26 C 0.8572(2) 0.77726(11) 0.58157(11) 0.0394(6) Uani 1 1 d . .
H26 H 0.8468 0.8181 0.5655 0.047 Uiso 1 1 calc R U
C28 C 0.94953(16) 0.70675(10) 0.64346(10) 0.0301(4) Uani 1 1 d . .
H28 H 1.0030 0.6989 0.6686 0.036 Uiso 1 1 calc R U
C29 C 0.88507(14) 0.65945(9) 0.63227(9) 0.0240(4) Uani 1 1 d . .
H29 H 0.8939 0.6195 0.6508 0.029 Uiso 1 1 calc R U
C30 C 0.76255(12) 0.53912(8) 0.61441(8) 0.0173(3) Uani 1 1 d . .
C31 C 0.79350(12) 0.48830(8) 0.57972(8) 0.0181(3) Uani 1 1 d . .
H31 H 0.7974 0.4919 0.5360 0.022 Uiso 1 1 calc R U
C32 C 0.81886(13) 0.43216(9) 0.60816(9) 0.0212(3) Uani 1 1 d . .
H32 H 0.8401 0.3978 0.5840 0.025 Uiso 1 1 calc R U
C33 C 0.81299(14) 0.42663(10) 0.67174(9) 0.0246(4) Uani 1 1 d . .
H33 H 0.8294 0.3882 0.6912 0.029 Uiso 1 1 calc R U
C34 C 0.78332(14) 0.47688(10) 0.70712(9) 0.0253(4) Uani 1 1 d . .
H34 H 0.7798 0.4730 0.7508 0.030 Uiso 1 1 calc R U
C35 C 0.75872(14) 0.53290(9) 0.67902(8) 0.0224(4) Uani 1 1 d . .
H35 H 0.7391 0.5674 0.7036 0.027 Uiso 1 1 calc R U
C36 C 0.62195(13) 0.63129(9) 0.62667(8) 0.0221(4) Uani 1 1 d . .
C37 C 0.55611(14) 0.58518(11) 0.64165(9) 0.0268(4) Uani 1 1 d . .
H37 H 0.5665 0.5439 0.6268 0.032 Uiso 1 1 calc R U
C39 C 0.46442(17) 0.65534(14) 0.69643(10) 0.0406(6) Uani 1 1 d . .
H39 H 0.4103 0.6640 0.7207 0.049 Uiso 1 1 calc R U
C40 C 0.52484(19) 0.70360(13) 0.68356(10) 0.0400(6) Uani 1 1 d . .
H40 H 0.5124 0.7446 0.6985 0.048 Uiso 1 1 calc R U
C41 C 0.60535(16) 0.69156(11) 0.64795(9) 0.0307(4) Uani 1 1 d . .
H41 H 0.6481 0.7244 0.6385 0.037 Uiso 1 1 calc R U

loop_
_atom_site_aniso_label
_atom_site_aniso_U_11
_atom_site_aniso_U_22
_atom_site_aniso_U_33
_atom_site_aniso_U_23
_atom_site_aniso_U_13
_atom_site_aniso_U_12
Rh1 0.01294(6) 0.02111(7) 0.00999(6) 0.00081(4) 0.00079(4) 0.00186(5)
N1 0.0600(16) 0.0438(13) 0.0533(14) 0.0223(11) 0.0050(12) 0.0192(11)
P1 0.01283(18) 0.01666(19) 0.01242(17) 0.00144(14) -0.00001(14) 0.00067(14)
P2 0.0168(2) 0.0216(2) 0.01111(17) -0.00030(15) 0.00041(15) 0.00343(16)
N2 0.0246(9) 0.0663(14) 0.0219(8) 0.0027(8) 0.0044(7) 0.0078(9)
O1 0.0140(6) 0.0271(7) 0.0135(5) 0.0003(5) 0.0002(4) 0.0013(5)
O2 0.0155(6) 0.0414(8) 0.0169(6) 0.0010(5) 0.0026(5) 0.0006(5)
C1 0.0171(8) 0.0224(8) 0.0176(7) -0.0018(6) -0.0005(6) 0.0012(6)
C2 0.0208(9) 0.0559(14) 0.0177(8) -0.0083(9) -0.0023(7) -0.0001(9)
C3 0.0151(8) 0.0320(10) 0.0214(8) -0.0036(7) 0.0002(7) -0.0017(7)
C4 0.0166(8) 0.0287(9) 0.0196(8) 0.0019(7) 0.0029(7) -0.0002(7)
C5 0.0208(10) 0.0612(15) 0.0251(10) 0.0004(10) 0.0072(8) -0.0050(10)
C6 0.0162(8) 0.0195(8) 0.0164(7) 0.0044(6) -0.0020(6) -0.0024(6)
C7 0.0485(14) 0.0334(11) 0.0290(10) 0.0111(9) 0.0101(10) 0.0185(10)
C9 0.0363(12) 0.0329(11) 0.0363(11) 0.0197(9) -0.0135(10) -0.0079(9)
C10 0.0547(15) 0.0356(12) 0.0179(9) 0.0086(8) -0.0048(9) -0.0127(10)
C11 0.0414(12) 0.0252(9) 0.0183(8) 0.0030(7) 0.0017(8) -0.0015(8)
C12 0.0155(8) 0.0183(7) 0.0120(6) 0.0017(5) 0.0018(6) 0.0017(6)
C13 0.0159(8) 0.0210(8) 0.0168(7) 0.0015(6) 0.0005(6) -0.0004(6)
C14 0.0222(9) 0.0192(8) 0.0188(8) -0.0029(6) -0.0016(7) 0.0001(6)
C15 0.0273(10) 0.0237(9) 0.0165(7) -0.0019(6) 0.0005(7) 0.0067(7)
C16 0.0198(8) 0.0276(9) 0.0180(8) 0.0018(7) 0.0058(7) 0.0064(7)
C17 0.0168(8) 0.0251(9) 0.0187(8) 0.0018(6) 0.0033(6) 0.0000(6)
C18 0.0158(8) 0.0201(8) 0.0165(7) -0.0006(6) 0.0005(6) -0.0015(6)
C19 0.0263(10) 0.0247(10) 0.0344(10) 0.0044(8) -0.0064(8) -0.0041(8)
C21 0.0180(9) 0.0402(11) 0.0288(10) -0.0072(8) -0.0064(8) -0.0015(8)
C20 0.0270(10) 0.0288(11) 0.0452(12) -0.0019(9) -0.0043(9) -0.0098(8)
C22 0.0166(8) 0.0345(10) 0.0152(7) 0.0001(7) -0.0019(6) 0.0035(7)
C23 0.0164(8) 0.0230(9) 0.0164(7) 0.0001(6) 0.0011(6) 0.0007(6)
C24 0.0250(9) 0.0228(8) 0.0140(7) -0.0015(6) -0.0003(6) 0.0007(7)
C25 0.0419(13) 0.0339(11) 0.0280(10) 0.0067(9) -0.0112(9) -0.0062(9)
C27 0.0442(14) 0.0342(12) 0.0327(11) -0.0073(9) -0.0004(10) -0.0111(10)
C26 0.0541(15) 0.0282(11) 0.0359(12) 0.0062(9) -0.0084(11) -0.0098(10)
C28 0.0268(10) 0.0305(10) 0.0329(10) -0.0079(8) -0.0056(8) -0.0003(8)
C29 0.0231(9) 0.0231(9) 0.0259(9) -0.0013(7) -0.0020(7) 0.0024(7)
C30 0.0133(7) 0.0237(8) 0.0149(7) 0.0025(6) 0.0001(6) 0.0011(6)
C31 0.0149(7) 0.0238(8) 0.0155(7) 0.0006(6) 0.0013(6) -0.0013(6)
C32 0.0187(8) 0.0212(8) 0.0238(8) -0.0002(7) 0.0019(7) 0.0008(6)
C33 0.0211(9) 0.0271(9) 0.0255(9) 0.0079(7) 0.0004(7) 0.0020(7)
C34 0.0249(9) 0.0335(10) 0.0174(8) 0.0065(7) 0.0019(7) 0.0065(8)
C35 0.0234(9) 0.0291(9) 0.0147(7) 0.0013(7) 0.0017(7) 0.0058(7)
C36 0.0216(9) 0.0332(10) 0.0116(7) -0.0010(6) -0.0011(6) 0.0096(7)
C37 0.0220(9) 0.0416(11) 0.0168(8) 0.0012(7) 0.0040(7) 0.0066(8)
C39 0.0289(12) 0.0699(17) 0.0229(10) -0.0022(10) 0.0024(9) 0.0217(11)
C40 0.0444(14) 0.0479(14) 0.0278(10) -0.0095(10) 0.0011(10) 0.0211(11)
C41 0.0328(11) 0.0358(11) 0.0236(9) -0.0041(8) -0.0016(8) 0.0118(9)

loop_
_atom_type_symbol
_atom_type_description
_atom_type_scat_dispersion_real
_atom_type_scat_dispersion_imag
_atom_type_scat_source
C C 0.0033 0.0016 'International Tables Vol C Tables 4.2.6.8 and 6.1.1.4'
H H 0.0000 0.0000 'International Tables Vol C Tables 4.2.6.8 and 6.1.1.4'
O O 0.0106 0.0060 'International Tables Vol C Tables 4.2.6.8 and 6.1.1.4'
P P 0.1023 0.0942 'International Tables Vol C Tables 4.2.6.8 and 6.1.1.4'
Rh Rh -1.1178 0.9187 'International Tables Vol C Tables 4.2.6.8 and 6.1.1.4'
N N 0.0061 0.0033 'International Tables Vol C Tables 4.2.6.8 and 6.1.1.4'

loop_
_geom_angle_atom_site_label_1
_geom_angle_atom_site_label_2
_geom_angle_atom_site_label_3
_geom_angle
O2 Rh1 O1 88.51(5)
O2 Rh1 P2 87.31(4)
O1 Rh1 P2 175.82(4)
O2 Rh1 P1 171.95(4)
O1 Rh1 P1 83.53(4)
P2 Rh1 P1 100.643(18)
C9 N1 C7 117.5(2)
C18 P1 C6 103.39(8)
C18 P1 C12 100.70(8)
C6 P1 C12 102.50(8)
C18 P1 Rh1 125.86(6)
C6 P1 Rh1 107.04(6)
C12 P1 Rh1 114.65(6)
C24 P2 C30 104.44(8)
C24 P2 C36 101.84(9)
C30 P2 C36 99.66(8)
C24 P2 Rh1 119.32(6)
C30 P2 Rh1 117.75(6)
C36 P2 Rh1 110.99(6)
C39 N2 C37 116.8(2)
C1 O1 Rh1 125.93(11)
C4 O2 Rh1 127.26(12)
O1 C1 C3 126.55(16)
O1 C1 C2 114.62(16)
C3 C1 C2 118.83(17)
C1 C2 H2A 109.5
C1 C2 H2B 109.5
H2A C2 H2B 109.5
C1 C2 H2C 109.5
H2A C2 H2C 109.5
H2B C2 H2C 109.5
C1 C3 C4 125.57(18)
C1 C3 H3 117.2
C4 C3 H3 117.2
O2 C4 C3 125.94(17)
O2 C4 C5 115.34(16)
C3 C4 C5 118.72(18)
C4 C5 H5A 109.5
C4 C5 H5B 109.5
H5A C5 H5B 109.5
C4 C5 H5C 109.5
H5A C5 H5C 109.5
H5B C5 H5C 109.5
C11 C6 C7 117.61(17)
C11 C6 P1 124.63(15)
C7 C6 P1 117.60(14)
N1 C7 C6 123.1(2)
N1 C7 H7 118.4
C6 C7 H7 118.4
C10 C9 N1 122.13(19)
C10 C9 H9 118.9
N1 C9 H9 118.9
C9 C10 C11 119.9(2)
C9 C10 H10 120.1
C11 C10 H10 120.1
C6 C11 C10 119.8(2)
C6 C11 H11 120.1
C10 C11 H11 120.1
C13 C12 C17 118.16(16)
C13 C12 P1 119.31(13)
C17 C12 P1 122.51(13)
C14 C13 C12 121.22(16)
C14 C13 H13 119.4
C12 C13 H13 119.4
C15 C14 C13 119.73(17)
C15 C14 H14 120.1
C13 C14 H14 120.1
C14 C15 C16 120.48(17)
C14 C15 H15 119.8
C16 C15 H15 119.8
C15 C16 C17 119.93(17)
C15 C16 H16 120.0
C17 C16 H16 120.0
C16 C17 C12 120.47(17)
C16 C17 H17 119.8
C12 C17 H17 119.8
C19 C18 C23 117.91(17)
C19 C18 P1 123.12(14)
C23 C18 P1 118.88(13)
C18 C19 C20 120.7(2)
C18 C19 H19 119.7
C20 C19 H19 119.7
C20 C21 C22 120.64(19)
C20 C21 H21 119.7
C22 C21 H21 119.7
C21 C20 C19 120.0(2)
C21 C20 H20 120.0
C19 C20 H20 120.0
C23 C22 C21 119.31(18)
C23 C22 H22 120.3
C21 C22 H22 120.3
C22 C23 C18 121.41(17)
C22 C23 H23 119.3
C18 C23 H23 119.3
C29 C24 C25 118.09(19)
C29 C24 P2 124.32(15)
C25 C24 P2 117.59(15)
C26 C25 C24 121.2(2)
C26 C25 H25 119.4
C24 C25 H25 119.4
C28 C27 C26 120.7(2)
C28 C27 H27 119.6
C26 C27 H27 119.6
C25 C26 C27 119.2(2)
C25 C26 H26 120.4
C27 C26 H26 120.4
C27 C28 C29 119.7(2)
C27 C28 H28 120.1
C29 C28 H28 120.1
C28 C29 C24 120.96(19)
C28 C29 H29 119.5
C24 C29 H29 119.5
C31 C30 C35 118.41(16)
C31 C30 P2 119.67(13)
C35 C30 P2 121.80(14)
C30 C31 C32 120.91(16)
C30 C31 H31 119.5
C32 C31 H31 119.5
C33 C32 C31 119.78(17)
C33 C32 H32 120.1
C31 C32 H32 120.1
C32 C33 C34 120.18(18)
C32 C33 H33 119.9
C34 C33 H33 119.9
C33 C34 C35 120.18(17)
C33 C34 H34 119.9
C35 C34 H34 119.9
C34 C35 C30 120.53(17)
C34 C35 H35 119.7
C30 C35 H35 119.7
C41 C36 C37 117.52(19)
C41 C36 P2 123.84(17)
C37 C36 P2 118.47(15)
N2 C37 C36 123.9(2)
N2 C37 H37 118.1
C36 C37 H37 118.1
N2 C39 C40 123.3(2)
N2 C39 H39 118.3
C40 C39 H39 118.3
C39 C40 C41 119.1(2)
C39 C40 H40 120.5
C41 C40 H40 120.5
C36 C41 C40 119.4(2)
C36 C41 H41 120.3
C40 C41 H41 120.3

loop_
_geom_bond_atom_site_label_1
_geom_bond_atom_site_label_2
_geom_bond_distance
Rh1 O2 2.0491(14)
Rh1 O1 2.0756(12)
Rh1 P2 2.2110(5)
Rh1 P1 2.2170(5)
N1 C9 1.360(3)
N1 C7 1.373(3)
P1 C18 1.8299(18)
P1 C6 1.8396(17)
P1 C12 1.8403(17)
P2 C24 1.820(2)
P2 C30 1.8359(18)
P2 C36 1.8514(19)
N2 C39 1.354(3)
N2 C37 1.361(3)
O1 C1 1.273(2)
O2 C4 1.266(2)
C1 C3 1.389(3)
C1 C2 1.513(3)
C2 H2A 0.9800
C2 H2B 0.9800
C2 H2C 0.9800
C3 C4 1.399(3)
C3 H3 0.9500
C4 C5 1.503(3)
C5 H5A 0.9800
C5 H5B 0.9800
C5 H5C 0.9800
C6 C11 1.382(3)
C6 C7 1.388(3)
C7 H7 0.9500
C9 C10 1.360(4)
C9 H9 0.9500
C10 C11 1.397(3)
C10 H10 0.9500
C11 H11 0.9500
C12 C13 1.394(2)
C12 C17 1.400(2)
C13 C14 1.382(2)
C13 H13 0.9500
C14 C15 1.373(3)
C14 H14 0.9500
C15 C16 1.384(3)
C15 H15 0.9500
C16 C17 1.385(3)
C16 H16 0.9500
C17 H17 0.9500
C18 C19 1.390(3)
C18 C23 1.396(2)
C19 C20 1.391(3)
C19 H19 0.9500
C21 C20 1.368(3)
C21 C22 1.381(3)
C21 H21 0.9500
C20 H20 0.9500
C22 C23 1.381(3)
C22 H22 0.9500
C23 H23 0.9500
C24 C29 1.394(3)
C24 C25 1.402(3)
C25 C26 1.375(3)
C25 H25 0.9500
C27 C28 1.372(3)
C27 C26 1.395(4)
C27 H27 0.9500
C26 H26 0.9500
C28 C29 1.385(3)
C28 H28 0.9500
C29 H29 0.9500
C30 C31 1.390(2)
C30 C35 1.405(2)
C31 C32 1.394(3)
C31 H31 0.9500
C32 C33 1.383(3)
C32 H32 0.9500
C33 C34 1.383(3)
C33 H33 0.9500
C34 C35 1.386(3)
C34 H34 0.9500
C35 H35 0.9500
C36 C41 1.386(3)
C36 C37 1.397(3)
C37 H37 0.9500
C39 C40 1.370(4)
C39 H39 0.9500
C40 C41 1.404(3)
C40 H40 0.9500
C41 H41 0.9500

loop_
_geom_torsion_atom_site_label_1
_geom_torsion_atom_site_label_2
_geom_torsion_atom_site_label_3
_geom_torsion_atom_site_label_4
_geom_torsion
Rh1 O1 C1 C3 1.4(3)
Rh1 O1 C1 C2 -179.19(13)
O1 C1 C3 C4 2.7(3)
C2 C1 C3 C4 -176.7(2)
Rh1 O2 C4 C3 -2.7(3)
Rh1 O2 C4 C5 176.37(15)
C1 C3 C4 O2 -2.0(3)
C1 C3 C4 C5 178.9(2)
C18 P1 C6 C11 89.59(18)
C12 P1 C6 C11 -14.79(19)
Rh1 P1 C6 C11 -135.76(16)
C18 P1 C6 C7 -95.17(18)
C12 P1 C6 C7 160.46(17)
Rh1 P1 C6 C7 39.48(18)
C9 N1 C7 C6 1.2(4)
C11 C6 C7 N1 -1.6(4)
P1 C6 C7 N1 -177.2(2)
C7 N1 C9 C10 0.2(4)
N1 C9 C10 C11 -1.2(4)
C7 C6 C11 C10 0.7(3)
P1 C6 C11 C10 175.91(17)
C9 C10 C11 C6 0.7(3)
C18 P1 C12 C13 151.11(14)
C6 P1 C12 C13 -102.44(14)
Rh1 P1 C12 C13 13.15(15)
C18 P1 C12 C17 -30.75(16)
C6 P1 C12 C17 75.71(15)
Rh1 P1 C12 C17 -168.70(12)
C17 C12 C13 C14 0.6(2)
P1 C12 C13 C14 178.82(13)
C12 C13 C14 C15 -0.8(3)
C13 C14 C15 C16 0.2(3)
C14 C15 C16 C17 0.6(3)
C15 C16 C17 C12 -0.8(3)
C13 C12 C17 C16 0.2(3)
P1 C12 C17 C16 -177.94(14)
C6 P1 C18 C19 20.99(18)
C12 P1 C18 C19 126.74(17)
Rh1 P1 C18 C19 -101.94(16)
C6 P1 C18 C23 -162.42(14)
C12 P1 C18 C23 -56.67(15)
Rh1 P1 C18 C23 74.65(15)
C23 C18 C19 C20 0.9(3)
P1 C18 C19 C20 177.49(17)
C22 C21 C20 C19 -1.3(3)
C18 C19 C20 C21 0.7(4)
C20 C21 C22 C23 0.3(3)
C21 C22 C23 C18 1.4(3)
C19 C18 C23 C22 -1.9(3)
P1 C18 C23 C22 -178.69(14)
C30 P2 C24 C29 -1.34(18)
C36 P2 C24 C29 102.02(17)
Rh1 P2 C24 C29 -135.46(15)
C30 P2 C24 C25 178.60(16)
C36 P2 C24 C25 -78.03(17)
Rh1 P2 C24 C25 44.49(18)
C29 C24 C25 C26 -0.2(3)
P2 C24 C25 C26 179.8(2)
C24 C25 C26 C27 2.3(4)
C28 C27 C26 C25 -2.5(4)
C26 C27 C28 C29 0.6(4)
C27 C28 C29 C24 1.6(3)
C25 C24 C29 C28 -1.8(3)
P2 C24 C29 C28 178.19(16)
C24 P2 C30 C31 -113.11(15)
C36 P2 C30 C31 141.89(15)
Rh1 P2 C30 C31 21.88(17)
C24 P2 C30 C35 71.05(17)
C36 P2 C30 C35 -33.94(17)
Rh1 P2 C30 C35 -153.96(14)
C35 C30 C31 C32 0.9(3)
P2 C30 C31 C32 -175.06(14)
C30 C31 C32 C33 0.2(3)
C31 C32 C33 C34 -0.9(3)
C32 C33 C34 C35 0.4(3)
C33 C34 C35 C30 0.7(3)
C31 C30 C35 C34 -1.4(3)
P2 C30 C35 C34 174.49(15)
C24 P2 C36 C41 27.23(18)
C30 P2 C36 C41 134.35(17)
Rh1 P2 C36 C41 -100.82(16)
C24 P2 C36 C37 -157.64(15)
C30 P2 C36 C37 -50.53(16)
Rh1 P2 C36 C37 74.30(15)
C39 N2 C37 C36 0.6(3)
C41 C36 C37 N2 -0.9(3)
P2 C36 C37 N2 -176.31(15)
C37 N2 C39 C40 -0.1(3)
N2 C39 C40 C41 -0.2(4)
C37 C36 C41 C40 0.5(3)
P2 C36 C41 C40 175.70(16)
C39 C40 C41 C36 0.0(3)
